data_7024741
loop_
_publ_author_name
'Anjaneyulu, O.'
'Prasad, T. K.'
'Swamy, K. C. Kumara'

_publ_section_title
;
 Coordinatively polymeric and monomeric bismuth(III) complexes with
 pyridine carboxylic acids.
;
_journal_issue 8
_journal_name_full 'Dalton transactions (Cambridge, England : 2003)'
_journal_page_first 1935
_journal_page_last 1940
_journal_paper_doi 10.1039/b920775a
_journal_volume 39
_journal_year 2010
_chemical_formula_sum 'C28 H18 Bi2 N4 O18'
_chemical_formula_weight 1116.42
_chemical_name_systematic
;
?
;
_space_group_IT_number 14
_symmetry_cell_setting monoclinic
_symmetry_space_group_name_Hall '-P 2ybc'
_symmetry_space_group_name_H-M 'P 1 21/c 1'
_atom_sites_solution_hydrogens geom
_atom_sites_solution_primary direct
_atom_sites_solution_secondary difmap
_audit_creation_method SHELXL-97
_cell_angle_alpha 90.00
_cell_angle_beta 103.96(3)
_cell_angle_gamma 90.00
_cell_formula_units_Z 4
_cell_length_a 12.341(3)
_cell_length_b 11.886(2)
_cell_length_c 21.485(4)
_cell_measurement_temperature 293(2)
_cell_volume 3058.4(11)
_computing_cell_refinement 'Bruker SMART'
_computing_data_collection 'Bruker SMART'
_computing_data_reduction 'Bruker SAINT'
_computing_molecular_graphics 'ORTEP-III (Burnett & Johnson, 1996)'
_computing_publication_material 'SHELXL-97 (Sheldrick, 1997)'
_computing_structure_refinement 'SHELXL-97 (Sheldrick, 1997)'
_computing_structure_solution 'SHELXS-97 (Sheldrick, 1997)'
_diffrn_ambient_temperature 293(2)
_diffrn_measured_fraction_theta_full 0.982
_diffrn_measured_fraction_theta_max 0.982
_diffrn_measurement_device_type 'CCD area detector'
_diffrn_measurement_method 'phi and omega scans'
_diffrn_radiation_monochromator graphite
_diffrn_radiation_source 'fine-focus sealed tube'
_diffrn_radiation_type MoK\a
_diffrn_radiation_wavelength 0.71073
_diffrn_reflns_av_R_equivalents 0.0521
_diffrn_reflns_av_sigmaI/netI 0.0393
_diffrn_reflns_limit_h_max 15
_diffrn_reflns_limit_h_min -15
_diffrn_reflns_limit_k_max 14
_diffrn_reflns_limit_k_min -14
_diffrn_reflns_limit_l_max 26
_diffrn_reflns_limit_l_min -26
_diffrn_reflns_number 30287
_diffrn_reflns_theta_full 26.33
_diffrn_reflns_theta_max 26.33
_diffrn_reflns_theta_min 1.70
_exptl_absorpt_coefficient_mu 11.587
_exptl_absorpt_correction_T_max 0.3904
_exptl_absorpt_correction_T_min 0.2754
_exptl_absorpt_correction_type empirical
_exptl_absorpt_process_details SADABS
_exptl_crystal_colour colorless
_exptl_crystal_density_diffrn 2.424
_exptl_crystal_density_method 'not measured'
_exptl_crystal_description plates
_exptl_crystal_F_000 2096
_exptl_crystal_size_max 0.15
_exptl_crystal_size_mid 0.12
_exptl_crystal_size_min 0.10
_refine_diff_density_max 1.965
_refine_diff_density_min -2.393
_refine_diff_density_rms 0.179
_refine_ls_extinction_method none
_refine_ls_goodness_of_fit_ref 1.100
_refine_ls_hydrogen_treatment mixed
_refine_ls_matrix_type full
_refine_ls_number_parameters 483
_refine_ls_number_reflns 6118
_refine_ls_number_restraints 3
_refine_ls_restrained_S_all 1.100
_refine_ls_R_factor_all 0.0456
_refine_ls_R_factor_gt 0.0329
_refine_ls_shift/su_max 0.002
_refine_ls_shift/su_mean 0.000
_refine_ls_structure_factor_coef Fsqd
_refine_ls_weighting_details 'calc w=1/[\s^2^(Fo^2^)+(0.0388P)^2^+7.0281P] where P=(Fo^2^+2Fc^2^)/3'
_refine_ls_weighting_scheme calc
_refine_ls_wR_factor_gt 0.0767
_refine_ls_wR_factor_ref 0.0816
_reflns_number_gt 5075
_reflns_number_total 6118
_reflns_threshold_expression >2sigma(I)
_cod_data_source_file b920775a.txt
_cod_data_source_block compd2
_cod_depositor_comments
;
The following automatic conversions were performed:

'_symmetry_cell_setting' value 'Monoclinic' changed to 'monoclinic'
according to /home/saulius/struct/CIF-dictionaries/cif_core.dic
dictionary named 'cif_core.dic' version 2.4.2 from 2011-04-26.

Automatic conversion script
Id: cif_fix_values 1891 2012-01-12 08:04:46Z andrius 
;
_cod_original_cell_volume 3058.6(11)
_cod_original_sg_symbol_H-M P21/c
_cod_database_code 7024741

loop_
_symmetry_equiv_pos_as_xyz
'x, y, z'
'-x, y+1/2, -z+1/2'
'-x, -y, -z'
'x, -y-1/2, z-1/2'

loop_
_atom_site_label
_atom_site_type_symbol
_atom_site_fract_x
_atom_site_fract_y
_atom_site_fract_z
_atom_site_U_iso_or_equiv
_atom_site_adp_type
_atom_site_occupancy
_atom_site_symmetry_multiplicity
_atom_site_calc_flag
_atom_site_refinement_flags
Bi1 Bi 0.522961(19) 0.43431(2) 0.249030(12) 0.02639(8) Uani 1 1 d .
Bi2 Bi 0.289315(19) 0.27823(2) 0.087916(12) 0.02521(8) Uani 1 1 d .
O1 O 0.6239(4) 0.5023(5) 0.3514(2) 0.0459(14) Uani 1 1 d .
O2 O 0.3322(4) 0.3545(4) 0.2129(2) 0.0305(11) Uani 1 1 d .
O3 O 0.1657(4) 0.3294(5) 0.2338(2) 0.0373(12) Uani 1 1 d .
O4 O 0.6188(4) 0.5927(4) 0.4415(2) 0.0356(12) Uani 1 1 d .
O5 O 0.5401(4) 0.2573(4) 0.2845(2) 0.0366(12) Uani 1 1 d .
O6 O 0.6889(4) 0.5891(4) 0.2402(3) 0.0404(13) Uani 1 1 d .
O7 O 0.8728(4) 0.6122(5) 0.2596(3) 0.0547(16) Uani 1 1 d .
H7 H 0.8555 0.6789 0.2553 0.082 Uiso 1 1 calc R
O8 O 0.6275(5) 0.0937(5) 0.2870(3) 0.0485(14) Uani 1 1 d .
O9 O 0.4923(4) 0.3346(5) 0.1425(2) 0.0364(12) Uani 1 1 d .
O10 O 0.1918(4) 0.2639(4) -0.0157(2) 0.0325(11) Uani 1 1 d .
O11 O 0.1810(4) 0.2934(5) -0.1194(2) 0.0450(14) Uani 1 1 d .
O12 O 0.6583(5) 0.3815(7) 0.1275(3) 0.074(2) Uani 1 1 d .
O13 O 0.1343(4) 0.1222(4) 0.0898(3) 0.0422(13) Uani 1 1 d .
O14 O 0.2734(4) 0.4644(4) 0.0724(2) 0.0354(12) Uani 1 1 d .
O15 O -0.0403(5) 0.0910(5) 0.0942(3) 0.0566(17) Uani 1 1 d .
H15 H -0.0253 0.0262 0.0862 0.085 Uiso 1 1 calc R
O16 O 0.1833(5) 0.6262(5) 0.0731(3) 0.0572(16) Uani 1 1 d .
N1 N 0.4121(4) 0.4497(5) 0.3280(3) 0.0254(12) Uani 1 1 d .
N2 N 0.7184(4) 0.3676(5) 0.2677(3) 0.0282(13) Uani 1 1 d .
N3 N 0.4057(4) 0.3198(4) 0.0162(2) 0.0222(11) Uani 1 1 d .
N4 N 0.1016(4) 0.3460(5) 0.0871(3) 0.0283(13) Uani 1 1 d .
C1 C 0.5753(5) 0.5349(6) 0.3935(3) 0.0289(15) Uani 1 1 d .
C2 C 0.4553(5) 0.5048(6) 0.3825(3) 0.0277(15) Uani 1 1 d .
C3 C 0.3917(6) 0.5333(7) 0.4246(3) 0.0372(17) Uani 1 1 d .
H3 H 0.4232 0.5716 0.4624 0.045 Uiso 1 1 calc R
C4 C 0.2807(6) 0.5039(8) 0.4098(4) 0.048(2) Uani 1 1 d .
H4 H 0.2359 0.5207 0.4377 0.057 Uiso 1 1 calc R
C5 C 0.2365(6) 0.4483(7) 0.3517(4) 0.0413(19) Uani 1 1 d .
H5 H 0.1613 0.4288 0.3404 0.050 Uiso 1 1 calc R
C6 C 0.3043(5) 0.4227(6) 0.3118(3) 0.0282(15) Uani 1 1 d .
C7 C 0.2628(6) 0.3638(6) 0.2475(3) 0.0298(15) Uani 1 1 d .
C8 C 0.6258(6) 0.1956(6) 0.2826(3) 0.0321(16) Uani 1 1 d .
C9 C 0.7281(6) 0.2567(6) 0.2760(3) 0.0293(16) Uani 1 1 d .
C10 C 0.8292(7) 0.2010(7) 0.2809(4) 0.045(2) Uani 1 1 d .
H10 H 0.8352 0.1236 0.2872 0.054 Uiso 1 1 calc R
C11 C 0.9201(7) 0.2650(8) 0.2762(4) 0.051(2) Uani 1 1 d .
H11 H 0.9889 0.2309 0.2788 0.062 Uiso 1 1 calc R
C12 C 0.9086(6) 0.3801(7) 0.2676(4) 0.0391(18) Uani 1 1 d .
H12 H 0.9696 0.4244 0.2652 0.047 Uiso 1 1 calc R
C13 C 0.8061(6) 0.4278(6) 0.2628(3) 0.0309(16) Uani 1 1 d .
C14 C 0.7827(6) 0.5510(7) 0.2526(4) 0.0364(17) Uani 1 1 d .
C15 C 0.5610(6) 0.3533(7) 0.1078(3) 0.0361(18) Uani 1 1 d .
C16 C 0.5139(5) 0.3430(6) 0.0358(3) 0.0273(15) Uani 1 1 d .
C17 C 0.5784(6) 0.3595(7) -0.0074(3) 0.0364(17) Uani 1 1 d .
H17 H 0.6543 0.3748 0.0066 0.044 Uiso 1 1 calc R
C18 C 0.5277(6) 0.3529(7) -0.0718(3) 0.042(2) Uani 1 1 d .
H18 H 0.5701 0.3649 -0.1016 0.051 Uiso 1 1 calc R
C19 C 0.4166(6) 0.3289(6) -0.0930(3) 0.0348(17) Uani 1 1 d .
H19 H 0.3824 0.3234 -0.1365 0.042 Uiso 1 1 calc R
C20 C 0.3570(6) 0.3132(6) -0.0465(3) 0.0276(15) Uani 1 1 d .
C21 C 0.2332(6) 0.2890(6) -0.0642(3) 0.0291(15) Uani 1 1 d .
C22 C 0.0425(6) 0.1558(7) 0.0922(4) 0.0396(19) Uani 1 1 d .
C23 C 0.0166(6) 0.2800(7) 0.0928(3) 0.0329(17) Uani 1 1 d .
C24 C -0.0822(6) 0.3245(8) 0.0994(4) 0.047(2) Uani 1 1 d .
H24 H -0.1401 0.2779 0.1043 0.057 Uiso 1 1 calc R
C25 C -0.0946(7) 0.4412(8) 0.0986(4) 0.053(2) Uani 1 1 d .
H25 H -0.1612 0.4730 0.1029 0.063 Uiso 1 1 calc R
C26 C -0.0078(7) 0.5094(8) 0.0915(4) 0.047(2) Uani 1 1 d .
H26 H -0.0149 0.5873 0.0902 0.056 Uiso 1 1 calc R
C27 C 0.0898(6) 0.4578(6) 0.0862(3) 0.0323(16) Uani 1 1 d .
C28 C 0.1881(7) 0.5234(7) 0.0768(3) 0.0377(18) Uani 1 1 d .
O17 O -0.0083(6) 0.8867(6) 0.0729(4) 0.068(2) Uani 1 1 d .
H17A H 0.035(11) 0.836(11) 0.070(7) 0.102 Uiso 1 1 d .
H17B H 0.010(11) 0.909(10) 0.035(6) 0.102 Uiso 1 1 d .
O18 O 0.1994(7) 0.8573(6) 0.0538(4) 0.083(2) Uani 1 1 d D
H18A H 0.251(9) 0.802(8) 0.077(4) 0.125 Uiso 1 1 d D
H18B H 0.169(10) 0.917(7) 0.074(4) 0.125 Uiso 1 1 d D

loop_
_atom_site_aniso_label
_atom_site_aniso_U_11
_atom_site_aniso_U_22
_atom_site_aniso_U_33
_atom_site_aniso_U_23
_atom_site_aniso_U_13
_atom_site_aniso_U_12
Bi1 0.01571(13) 0.03450(16) 0.02911(14) -0.00135(11) 0.00568(10) -0.00234(10)
Bi2 0.01455(12) 0.03216(16) 0.02929(14) -0.00059(11) 0.00604(10) -0.00260(10)
O1 0.023(3) 0.080(4) 0.039(3) -0.016(3) 0.015(2) -0.012(3)
O2 0.019(2) 0.040(3) 0.035(3) -0.008(2) 0.011(2) -0.008(2)
O3 0.018(2) 0.049(3) 0.043(3) 0.000(2) 0.004(2) -0.007(2)
O4 0.031(3) 0.040(3) 0.036(3) -0.007(2) 0.008(2) -0.013(2)
O5 0.028(3) 0.038(3) 0.048(3) 0.009(2) 0.016(2) 0.000(2)
O6 0.018(3) 0.042(3) 0.060(3) 0.010(3) 0.008(2) 0.006(2)
O7 0.023(3) 0.050(4) 0.091(5) 0.018(4) 0.013(3) -0.004(3)
O8 0.034(3) 0.034(3) 0.074(4) -0.006(3) 0.009(3) -0.010(2)
O9 0.019(2) 0.064(4) 0.028(2) -0.004(2) 0.011(2) -0.007(2)
O10 0.016(2) 0.048(3) 0.031(2) 0.000(2) 0.0003(19) -0.004(2)
O11 0.027(3) 0.072(4) 0.031(3) -0.004(3) -0.003(2) 0.000(3)
O12 0.026(3) 0.157(7) 0.036(3) 0.001(4) 0.001(2) -0.036(4)
O13 0.023(3) 0.037(3) 0.069(4) 0.002(3) 0.017(3) -0.005(2)
O14 0.026(3) 0.034(3) 0.051(3) -0.001(2) 0.018(2) -0.005(2)
O15 0.025(3) 0.059(4) 0.087(5) 0.008(4) 0.014(3) -0.017(3)
O16 0.063(4) 0.028(3) 0.085(5) 0.004(3) 0.028(4) -0.001(3)
N1 0.020(3) 0.028(3) 0.029(3) 0.003(2) 0.008(2) -0.001(2)
N2 0.013(3) 0.042(4) 0.029(3) 0.000(3) 0.004(2) 0.001(3)
N3 0.015(3) 0.028(3) 0.024(3) -0.001(2) 0.006(2) -0.001(2)
N4 0.014(3) 0.039(4) 0.033(3) 0.003(3) 0.006(2) -0.001(2)
C1 0.021(3) 0.037(4) 0.028(3) 0.001(3) 0.005(3) 0.000(3)
C2 0.023(3) 0.029(4) 0.031(3) 0.003(3) 0.007(3) 0.003(3)
C3 0.031(4) 0.048(5) 0.033(4) -0.010(3) 0.009(3) 0.004(4)
C4 0.026(4) 0.074(6) 0.047(5) -0.003(4) 0.017(4) 0.000(4)
C5 0.019(3) 0.063(5) 0.044(4) 0.004(4) 0.013(3) 0.003(4)
C6 0.018(3) 0.033(4) 0.033(4) 0.001(3) 0.005(3) -0.001(3)
C7 0.022(3) 0.034(4) 0.032(4) 0.002(3) 0.005(3) 0.001(3)
C8 0.031(4) 0.034(4) 0.030(4) 0.000(3) 0.005(3) -0.005(3)
C9 0.022(3) 0.042(4) 0.026(3) -0.002(3) 0.009(3) 0.002(3)
C10 0.034(4) 0.039(5) 0.066(6) -0.001(4) 0.020(4) 0.011(4)
C11 0.025(4) 0.061(6) 0.072(6) 0.010(5) 0.018(4) 0.009(4)
C12 0.023(4) 0.044(5) 0.052(5) 0.005(4) 0.012(3) -0.007(3)
C13 0.019(3) 0.047(5) 0.027(3) 0.004(3) 0.005(3) -0.001(3)
C14 0.024(4) 0.046(5) 0.041(4) 0.009(4) 0.010(3) -0.005(3)
C15 0.019(4) 0.058(5) 0.030(4) 0.000(4) 0.006(3) -0.009(3)
C16 0.014(3) 0.039(4) 0.028(3) 0.004(3) 0.004(3) -0.002(3)
C17 0.022(4) 0.055(5) 0.035(4) -0.005(4) 0.012(3) -0.008(3)
C18 0.035(4) 0.066(6) 0.031(4) -0.001(4) 0.017(3) -0.007(4)
C19 0.037(4) 0.047(5) 0.021(3) -0.003(3) 0.008(3) -0.005(4)
C20 0.023(3) 0.029(4) 0.029(3) 0.000(3) 0.003(3) 0.001(3)
C21 0.025(4) 0.031(4) 0.031(4) -0.004(3) 0.007(3) 0.002(3)
C22 0.025(4) 0.055(5) 0.040(4) -0.002(4) 0.010(3) -0.011(4)
C23 0.019(3) 0.047(5) 0.032(4) 0.003(3) 0.006(3) -0.009(3)
C24 0.011(3) 0.079(7) 0.052(5) 0.005(4) 0.009(3) -0.002(4)
C25 0.027(4) 0.067(6) 0.068(6) 0.005(5) 0.018(4) 0.014(4)
C26 0.031(4) 0.057(5) 0.051(5) 0.003(4) 0.010(4) 0.015(4)
C27 0.024(4) 0.041(5) 0.032(4) 0.005(3) 0.008(3) 0.006(3)
C28 0.036(4) 0.041(5) 0.034(4) -0.001(3) 0.006(3) -0.005(4)
O17 0.053(5) 0.053(4) 0.096(5) -0.009(4) 0.012(4) -0.021(3)
O18 0.076(6) 0.054(5) 0.115(6) -0.005(4) 0.014(5) 0.001(4)

loop_
_atom_type_symbol
_atom_type_description
_atom_type_scat_dispersion_real
_atom_type_scat_dispersion_imag
_atom_type_scat_source
C C 0.0033 0.0016 'International Tables Vol C Tables 4.2.6.8 and 6.1.1.4'
H H 0.0000 0.0000 'International Tables Vol C Tables 4.2.6.8 and 6.1.1.4'
N N 0.0061 0.0033 'International Tables Vol C Tables 4.2.6.8 and 6.1.1.4'
O O 0.0106 0.0060 'International Tables Vol C Tables 4.2.6.8 and 6.1.1.4'
Bi Bi -4.1077 10.2566 'International Tables Vol C Tables 4.2.6.8 and 6.1.1.4'

loop_
_geom_angle_atom_site_label_1
_geom_angle_atom_site_label_2
_geom_angle_atom_site_label_3
_geom_angle
_geom_angle_site_symmetry_1
_geom_angle_site_symmetry_3
O5 Bi1 O1 91.1(2) . .
O5 Bi1 N1 81.68(18) . .
O1 Bi1 N1 65.72(17) . .
O5 Bi1 N2 68.56(18) . .
O1 Bi1 N2 71.86(18) . .
N1 Bi1 N2 126.96(18) . .
O5 Bi1 O2 75.57(18) . .
O1 Bi1 O2 131.36(15) . .
N1 Bi1 O2 66.13(16) . .
N2 Bi1 O2 137.82(18) . .
O5 Bi1 O9 81.23(18) . .
O1 Bi1 O9 157.46(16) . .
N1 Bi1 O9 132.99(16) . .
N2 Bi1 O9 85.62(17) . .
O2 Bi1 O9 67.28(14) . .
O5 Bi1 O8 141.30(18) . 2_655
O1 Bi1 O8 101.6(2) . 2_655
N1 Bi1 O8 71.04(18) . 2_655
N2 Bi1 O8 150.13(19) . 2_655
O2 Bi1 O8 68.58(17) . 2_655
O9 Bi1 O8 97.52(18) . 2_655
O14 Bi2 O10 85.50(18) . .
O14 Bi2 N3 75.26(17) . .
O10 Bi2 N3 69.06(17) . .
O14 Bi2 N4 67.96(18) . .
O10 Bi2 N4 74.97(18) . .
N3 Bi2 N4 129.78(18) . .
O14 Bi2 O9 81.49(18) . .
O10 Bi2 O9 133.75(15) . .
N3 Bi2 O9 64.72(16) . .
N4 Bi2 O9 136.85(18) . .
O14 Bi2 O4 145.27(16) . 2_645
O10 Bi2 O4 81.87(16) . 2_645
N3 Bi2 O4 70.01(16) . 2_645
N4 Bi2 O4 137.51(18) . 2_645
O9 Bi2 O4 84.21(16) . 2_645
O14 Bi2 O13 130.61(17) . .
O10 Bi2 O13 75.56(17) . .
N3 Bi2 O13 134.02(17) . .
N4 Bi2 O13 63.20(18) . .
O9 Bi2 O13 142.37(17) . .
O4 Bi2 O13 76.87(16) 2_645 .
C1 O1 Bi1 122.1(4) . .
C7 O2 Bi1 120.5(4) . .
C1 O4 Bi2 112.9(4) . 2_655
C8 O5 Bi1 122.3(4) . .
C14 O7 H7 109.5 . .
C8 O8 Bi1 134.1(5) . 2_645
C15 O9 Bi1 118.2(4) . .
C15 O9 Bi2 119.2(4) . .
Bi1 O9 Bi2 116.76(17) . .
C21 O10 Bi2 123.5(4) . .
C22 O13 Bi2 116.8(5) . .
C28 O14 Bi2 124.9(5) . .
C22 O15 H15 109.5 . .
C6 N1 C2 120.6(6) . .
C6 N1 Bi1 119.7(4) . .
C2 N1 Bi1 118.5(4) . .
C13 N2 C9 119.8(6) . .
C13 N2 Bi1 126.7(5) . .
C9 N2 Bi1 113.0(4) . .
C16 N3 C20 120.3(5) . .
C16 N3 Bi2 123.4(4) . .
C20 N3 Bi2 116.2(4) . .
C27 N4 C23 119.9(6) . .
C27 N4 Bi2 115.3(4) . .
C23 N4 Bi2 124.5(5) . .
O4 C1 O1 125.3(6) . .
O4 C1 C2 118.7(6) . .
O1 C1 C2 116.0(6) . .
N1 C2 C3 121.9(6) . .
N1 C2 C1 115.4(6) . .
C3 C2 C1 122.7(6) . .
C4 C3 C2 118.7(7) . .
C4 C3 H3 120.7 . .
C2 C3 H3 120.7 . .
C3 C4 C5 118.6(7) . .
C3 C4 H4 120.7 . .
C5 C4 H4 120.7 . .
C6 C5 C4 119.8(7) . .
C6 C5 H5 120.1 . .
C4 C5 H5 120.1 . .
N1 C6 C5 120.4(7) . .
N1 C6 C7 116.3(6) . .
C5 C6 C7 123.2(6) . .
O3 C7 O2 126.0(7) . .
O3 C7 C6 117.6(6) . .
O2 C7 C6 116.4(6) . .
O8 C8 O5 124.2(7) . .
O8 C8 C9 119.5(7) . .
O5 C8 C9 116.3(6) . .
N2 C9 C10 122.0(7) . .
N2 C9 C8 116.3(6) . .
C10 C9 C8 121.6(7) . .
C11 C10 C9 117.5(8) . .
C11 C10 H10 121.3 . .
C9 C10 H10 121.3 . .
C10 C11 C12 119.7(7) . .
C10 C11 H11 120.1 . .
C12 C11 H11 120.1 . .
C13 C12 C11 118.9(7) . .
C13 C12 H12 120.5 . .
C11 C12 H12 120.5 . .
N2 C13 C12 122.0(7) . .
N2 C13 C14 114.1(6) . .
C12 C13 C14 123.9(7) . .
O6 C14 O7 124.0(8) . .
O6 C14 C13 122.5(7) . .
O7 C14 C13 113.5(6) . .
O12 C15 O9 125.6(7) . .
O12 C15 C16 118.6(6) . .
O9 C15 C16 115.8(6) . .
N3 C16 C17 121.1(6) . .
N3 C16 C15 116.7(5) . .
C17 C16 C15 122.2(6) . .
C16 C17 C18 118.3(7) . .
C16 C17 H17 120.9 . .
C18 C17 H17 120.9 . .
C19 C18 C17 121.5(6) . .
C19 C18 H18 119.3 . .
C17 C18 H18 119.3 . .
C18 C19 C20 116.9(6) . .
C18 C19 H19 121.6 . .
C20 C19 H19 121.6 . .
N3 C20 C19 121.9(6) . .
N3 C20 C21 116.5(6) . .
C19 C20 C21 121.6(6) . .
O11 C21 O10 125.3(7) . .
O11 C21 C20 120.5(6) . .
O10 C21 C20 114.2(6) . .
O13 C22 O15 124.1(8) . .
O13 C22 C23 121.5(7) . .
O15 C22 C23 114.4(7) . .
N4 C23 C24 121.4(8) . .
N4 C23 C22 113.6(6) . .
C24 C23 C22 125.1(7) . .
C23 C24 C25 118.8(7) . .
C23 C24 H24 120.6 . .
C25 C24 H24 120.6 . .
C26 C25 C24 119.9(7) . .
C26 C25 H25 120.0 . .
C24 C25 H25 120.0 . .
C27 C26 C25 117.6(8) . .
C27 C26 H26 121.2 . .
C25 C26 H26 121.2 . .
N4 C27 C26 122.4(7) . .
N4 C27 C28 115.5(6) . .
C26 C27 C28 122.1(8) . .
O16 C28 O14 124.6(7) . .
O16 C28 C27 120.0(7) . .
O14 C28 C27 115.5(7) . .
H17A O17 H17B 80(10) . .
H18A O18 H18B 124(4) . .

loop_
_geom_bond_atom_site_label_1
_geom_bond_atom_site_label_2
_geom_bond_distance
_geom_bond_site_symmetry_2
Bi1 O5 2.230(5) .
Bi1 O1 2.391(5) .
Bi1 N1 2.429(5) .
Bi1 N2 2.478(5) .
Bi1 O2 2.483(4) .
Bi1 O9 2.524(5) .
Bi1 O8 2.635(5) 2_655
Bi2 O14 2.239(5) .
Bi2 O10 2.268(5) .
Bi2 N3 2.398(5) .
Bi2 N4 2.449(5) .
Bi2 O9 2.584(5) .
Bi2 O4 2.625(5) 2_645
Bi2 O13 2.672(5) .
O1 C1 1.263(8) .
O2 C7 1.267(8) .
O3 C7 1.232(8) .
O4 C1 1.246(8) .
O4 Bi2 2.625(5) 2_655
O5 C8 1.296(9) .
O6 C14 1.212(9) .
O7 C14 1.307(9) .
O7 H7 0.8200 .
O8 C8 1.214(9) .
O8 Bi1 2.635(5) 2_645
O9 C15 1.278(8) .
O10 C21 1.300(8) .
O11 C21 1.207(8) .
O12 C15 1.220(8) .
O13 C22 1.214(9) .
O14 C28 1.287(9) .
O15 C22 1.288(9) .
O15 H15 0.8200 .
O16 C28 1.225(9) .
N1 C6 1.331(8) .
N1 C2 1.335(8) .
N2 C13 1.323(9) .
N2 C9 1.331(9) .
N3 C16 1.328(8) .
N3 C20 1.339(8) .
N4 C27 1.336(9) .
N4 C23 1.340(8) .
C1 C2 1.486(9) .
C2 C3 1.376(9) .
C3 C4 1.375(10) .
C3 H3 0.9300 .
C4 C5 1.401(11) .
C4 H4 0.9300 .
C5 C6 1.369(9) .
C5 H5 0.9300 .
C6 C7 1.523(10) .
C8 C9 1.493(10) .
C9 C10 1.395(10) .
C10 C11 1.380(11) .
C10 H10 0.9300 .
C11 C12 1.384(12) .
C11 H11 0.9300 .
C12 C13 1.367(10) .
C12 H12 0.9300 .
C13 C14 1.499(11) .
C15 C16 1.519(9) .
C16 C17 1.376(9) .
C17 C18 1.377(10) .
C17 H17 0.9300 .
C18 C19 1.367(10) .
C18 H18 0.9300 .
C19 C20 1.388(9) .
C19 H19 0.9300 .
C20 C21 1.510(9) .
C22 C23 1.512(11) .
C23 C24 1.367(10) .
C24 C25 1.395(12) .
C24 H24 0.9300 .
C25 C26 1.381(12) .
C25 H25 0.9300 .
C26 C27 1.380(10) .
C26 H26 0.9300 .
C27 C28 1.498(10) .
O17 H17A 0.82(13) .
O17 H17B 0.93(11) .
O18 H18A 0.97(2) .
O18 H18B 0.95(2) .

loop_
_geom_hbond_atom_site_label_D
_geom_hbond_atom_site_label_H
_geom_hbond_atom_site_label_A
_geom_hbond_distance_DH
_geom_hbond_distance_HA
_geom_hbond_distance_DA
_geom_hbond_angle_DHA
_geom_hbond_site_symmetry_A
O15 H15 O17 0.82 1.70 2.520(10) 172.8 1_545
O7 H7 O3 0.82 1.83 2.634(8) 166.2 2_655
O18 H18A O16 0.97(2) 2.24(12) 2.793(9) 115(10) .
O18 H18B O17 0.95(2) 2.21(13) 2.715(11) 112(10) .
O17 H17A O18 0.82(13) 2.15(14) 2.715(11) 126(12) .
